data_7022604
loop_
_publ_author_name
'Grzywa, Maciej'
'Ge\&sner, Christof'
'Denysenko, Dmytro'
'Bredenk\"otter, Bj\"orn'
'Gschwind, Fabienne'
'Fromm, Katharina M.'
'Nitek, Wojciech'
'Klemm, Elias'
'Volkmer, Dirk'

_publ_section_title
;
 CFA-2 and CFA-3 (Coordination Framework Augsburg University-2 and -3);
 novel MOFs assembled from trinuclear Cu(I)/Ag(I) secondary building units
 and 3,3',5,5'-tetraphenyl-bipyrazolate ligands.
;
_journal_issue 19
_journal_name_full 'Dalton transactions (Cambridge, England : 2003)'
_journal_page_first 6909
_journal_page_last 6921
_journal_paper_doi 10.1039/c3dt32302a
_journal_volume 42
_journal_year 2013
_chemical_formula_moiety 'C30 H22 N4, C2 H6 O S'
_chemical_formula_sum 'C32 H28 N4 O S'
_chemical_formula_weight 516.64
_chemical_name_systematic
;
?
;
_space_group_IT_number 14
_symmetry_cell_setting monoclinic
_symmetry_space_group_name_Hall '-P 2yn'
_symmetry_space_group_name_H-M 'P 1 21/n 1'
_atom_sites_solution_hydrogens geom
_atom_sites_solution_primary direct
_atom_sites_solution_secondary difmap
_audit_creation_method SHELXL-97
_cell_angle_alpha 90.00
_cell_angle_beta 94.124(5)
_cell_angle_gamma 90.00
_cell_formula_units_Z 4
_cell_length_a 10.3718(12)
_cell_length_b 16.0120(16)
_cell_length_c 16.776(2)
_cell_measurement_reflns_used 9887
_cell_measurement_temperature 100(2)
_cell_measurement_theta_max 56.68
_cell_measurement_theta_min 4.775
_cell_volume 2778.8(5)
_computing_cell_refinement 'APEX2 v2012.12-0 (Bruker AXS)'
_computing_data_collection 'Bruker Instrument Service v3.0.25'
_computing_data_reduction 'SAINT V8.27B (Bruker AXS Inc., 2012)'
_computing_molecular_graphics Diamond
_computing_publication_material Word
_computing_structure_refinement 'SHELXL-97 (Sheldrick, 1997)'
_computing_structure_solution 'SHELXS-97 (Sheldrick, 1990)'
_diffrn_ambient_temperature 100(2)
_diffrn_detector_area_resol_mean 10.4167
_diffrn_measured_fraction_theta_full 0.995
_diffrn_measured_fraction_theta_max 0.995
_diffrn_measurement_device_type 'Bruker D8 Venture'
_diffrn_measurement_method '\w scans'
_diffrn_radiation_monochromator graphite
_diffrn_radiation_source 'fine-focus sealed tube'
_diffrn_radiation_type MoK\a
_diffrn_radiation_wavelength 0.71073
_diffrn_reflns_av_R_equivalents 0.0530
_diffrn_reflns_av_unetI/netI 0.0244
_diffrn_reflns_limit_h_max 12
_diffrn_reflns_limit_h_min -12
_diffrn_reflns_limit_k_max 19
_diffrn_reflns_limit_k_min -19
_diffrn_reflns_limit_l_max 19
_diffrn_reflns_limit_l_min -19
_diffrn_reflns_number 49286
_diffrn_reflns_theta_full 25.00
_diffrn_reflns_theta_max 25.00
_diffrn_reflns_theta_min 2.34
_exptl_absorpt_coefficient_mu 0.148
_exptl_absorpt_correction_T_max 0.7457
_exptl_absorpt_correction_T_min 0.7110
_exptl_absorpt_correction_type multi-scan
_exptl_absorpt_process_details 'SADABS V2012/1 (Bruker AXS Inc.)'
_exptl_crystal_colour colorless
_exptl_crystal_density_diffrn 1.235
_exptl_crystal_density_method 'not measured'
_exptl_crystal_description needle-shaped
_exptl_crystal_F_000 1088
_exptl_crystal_size_max 0.15
_exptl_crystal_size_mid 0.08
_exptl_crystal_size_min 0.07
_refine_diff_density_max 0.570
_refine_diff_density_min -0.368
_refine_diff_density_rms 0.046
_refine_ls_extinction_method none
_refine_ls_goodness_of_fit_ref 1.061
_refine_ls_hydrogen_treatment constr
_refine_ls_matrix_type full
_refine_ls_number_parameters 407
_refine_ls_number_reflns 4863
_refine_ls_number_restraints 0
_refine_ls_restrained_S_all 1.061
_refine_ls_R_factor_all 0.0548
_refine_ls_R_factor_gt 0.0449
_refine_ls_shift/su_max 0.000
_refine_ls_shift/su_mean 0.000
_refine_ls_structure_factor_coef Fsqd
_refine_ls_weighting_details 'calc w=1/[\s^2^(Fo^2^)+(0.0481P)^2^+1.8366P] where P=(Fo^2^+2Fc^2^)/3'
_refine_ls_weighting_scheme calc
_refine_ls_wR_factor_gt 0.1041
_refine_ls_wR_factor_ref 0.1097
_reflns_number_gt 4231
_reflns_number_total 4863
_reflns_threshold_expression >2sigma(I)
_cod_data_source_file c3dt32302a.txt
_cod_data_source_block phbpz_new
_cod_original_sg_symbol_H-M P21/n
_cod_database_code 7022604

loop_
_symmetry_equiv_pos_as_xyz
'x, y, z'
'-x+1/2, y+1/2, -z+1/2'
'-x, -y, -z'
'x-1/2, -y-1/2, z-1/2'

loop_
_atom_site_label
_atom_site_type_symbol
_atom_site_fract_x
_atom_site_fract_y
_atom_site_fract_z
_atom_site_U_iso_or_equiv
_atom_site_adp_type
_atom_site_occupancy
_atom_site_symmetry_multiplicity
_atom_site_calc_flag
_atom_site_refinement_flags
_atom_site_disorder_assembly
_atom_site_disorder_group
N1 N 0.86032(14) 0.03218(8) 0.11437(8) 0.0183(3) Uani 1 1 d . . .
N2 N 0.82090(14) 0.00810(8) 0.18573(8) 0.0188(3) Uani 1 1 d . . .
H2A H 0.8338 -0.0423 0.2057 0.023 Uiso 1 1 calc R . .
N3 N 0.53677(14) 0.31141(9) 0.20129(9) 0.0203(3) Uani 1 1 d . . .
H3A H 0.4622 0.3378 0.1964 0.024 Uiso 1 1 calc R . .
N4 N 0.64331(14) 0.34228(9) 0.24188(9) 0.0199(3) Uani 1 1 d . . .
C1 C 0.91642(16) 0.11774(10) -0.02649(10) 0.0185(4) Uani 1 1 d . . .
H1 H 0.9299 0.0591 -0.0231 0.022 Uiso 1 1 calc R . .
C2 C 0.95822(17) 0.16103(11) -0.09104(11) 0.0226(4) Uani 1 1 d . . .
H2 H 1.0000 0.1320 -0.1313 0.027 Uiso 1 1 calc R . .
C3 C 0.93964(19) 0.24666(12) -0.09750(11) 0.0270(4) Uani 1 1 d . . .
H3 H 0.9699 0.2767 -0.1413 0.032 Uiso 1 1 calc R . .
C4 C 0.8762(2) 0.28759(12) -0.03900(11) 0.0283(4) Uani 1 1 d . . .
H4 H 0.8615 0.3460 -0.0433 0.034 Uiso 1 1 calc R . .
C5 C 0.83361(18) 0.24434(11) 0.02594(11) 0.0236(4) Uani 1 1 d . . .
H5 H 0.7897 0.2735 0.0653 0.028 Uiso 1 1 calc R . .
C6 C 0.85469(16) 0.15844(10) 0.03401(10) 0.0174(4) Uani 1 1 d . . .
C7 C 0.82089(16) 0.11162(10) 0.10549(10) 0.0159(4) Uani 1 1 d . . .
C8 C 0.75563(16) 0.13775(10) 0.17301(10) 0.0164(4) Uani 1 1 d . . .
C9 C 0.75948(16) 0.06951(10) 0.22329(10) 0.0179(4) Uani 1 1 d . . .
C10 C 0.71301(18) 0.05667(10) 0.30321(11) 0.0226(4) Uani 1 1 d . . .
C11 C 0.6358(2) -0.01226(12) 0.31805(13) 0.0354(5) Uani 1 1 d . . .
H11 H 0.6071 -0.0483 0.2754 0.042 Uiso 1 1 calc R . .
C12 C 0.6007(3) -0.02827(13) 0.39479(13) 0.0439(6) Uani 1 1 d . . .
H12 H 0.5487 -0.0755 0.4047 0.053 Uiso 1 1 calc R . .
C13 C 0.6413(2) 0.02439(13) 0.45687(13) 0.0395(5) Uani 1 1 d . . .
H13 H 0.6196 0.0125 0.5097 0.047 Uiso 1 1 calc R . .
C14 C 0.7133(2) 0.09423(13) 0.44196(12) 0.0375(5) Uani 1 1 d . . .
H14 H 0.7386 0.1314 0.4844 0.045 Uiso 1 1 calc R . .
C15 C 0.7491(2) 0.11054(12) 0.36540(11) 0.0285(4) Uani 1 1 d . . .
H15 H 0.7986 0.1589 0.3556 0.034 Uiso 1 1 calc R . .
C16 C 0.46490(18) 0.10560(11) 0.10338(11) 0.0237(4) Uani 1 1 d . . .
H16 H 0.5423 0.0766 0.1196 0.028 Uiso 1 1 calc R . .
C17 C 0.36595(18) 0.06419(11) 0.06007(11) 0.0256(4) Uani 1 1 d . . .
H17 H 0.3765 0.0071 0.0464 0.031 Uiso 1 1 calc R . .
C18 C 0.25199(18) 0.10476(11) 0.03645(11) 0.0246(4) Uani 1 1 d . . .
H18 H 0.1847 0.0760 0.0065 0.030 Uiso 1 1 calc R . .
C19 C 0.23693(18) 0.18784(11) 0.05694(11) 0.0265(4) Uani 1 1 d . . .
H19 H 0.1584 0.2160 0.0416 0.032 Uiso 1 1 calc R . .
C20 C 0.33600(18) 0.23006(11) 0.09977(11) 0.0240(4) Uani 1 1 d . . .
H20 H 0.3248 0.2871 0.1132 0.029 Uiso 1 1 calc R . .
C21 C 0.45200(17) 0.18987(10) 0.12349(10) 0.0187(4) Uani 1 1 d . . .
C22 C 0.55690(17) 0.23536(10) 0.16891(10) 0.0176(4) Uani 1 1 d . . .
C23 C 0.68591(16) 0.21596(10) 0.18900(10) 0.0159(4) Uani 1 1 d . . .
C24 C 0.73466(17) 0.28437(10) 0.23462(10) 0.0172(4) Uani 1 1 d . . .
C25 C 0.86533(17) 0.29626(10) 0.27366(10) 0.0186(4) Uani 1 1 d . . .
C27 C 0.97578(18) 0.27764(11) 0.23422(11) 0.0228(4) Uani 1 1 d . . .
H27 H 0.9674 0.2548 0.1818 0.027 Uiso 1 1 calc R . .
C28 C 1.09784(19) 0.29232(13) 0.27105(13) 0.0320(5) Uani 1 1 d . . .
H28 H 1.1726 0.2805 0.2435 0.038 Uiso 1 1 calc R . .
C29 C 1.1105(2) 0.32426(13) 0.34794(13) 0.0353(5) Uani 1 1 d . . .
H29 H 1.1940 0.3342 0.3732 0.042 Uiso 1 1 calc R . .
C30 C 1.0016(2) 0.34168(12) 0.38810(12) 0.0313(5) Uani 1 1 d . . .
H30 H 1.0106 0.3629 0.4411 0.038 Uiso 1 1 calc R . .
C31 C 0.87945(19) 0.32826(11) 0.35123(11) 0.0238(4) Uani 1 1 d . . .
H31 H 0.8050 0.3409 0.3788 0.029 Uiso 1 1 calc R . .
S1A S 1.28487(6) 0.50996(4) 0.16916(4) 0.02201(16) Uani 0.70 1 d P A 1
O1A O 1.3231(2) 0.42030(12) 0.16747(12) 0.0259(5) Uani 0.70 1 d P A 1
C33A C 1.4125(3) 0.5666(2) 0.1302(3) 0.0528(10) Uani 0.70 1 d P A 1
H33A H 1.4942 0.5520 0.1599 0.079 Uiso 0.70 1 calc PR A 1
H33B H 1.3965 0.6266 0.1355 0.079 Uiso 0.70 1 calc PR A 1
H33C H 1.4175 0.5526 0.0737 0.079 Uiso 0.70 1 calc PR A 1
C32A C 1.3102(5) 0.5424(3) 0.2701(2) 0.0544(12) Uani 0.70 1 d P A 1
H32A H 1.2538 0.5104 0.3032 0.082 Uiso 0.70 1 calc PR A 1
H32B H 1.2901 0.6020 0.2741 0.082 Uiso 0.70 1 calc PR A 1
H32C H 1.4007 0.5329 0.2888 0.082 Uiso 0.70 1 calc PR A 1
S1B S 1.2969(4) 0.4816(2) 0.2641(2) 0.0605(11) Uani 0.20 1 d P B 2
O1B O 1.3522(8) 0.4223(5) 0.2041(5) 0.0259(5) Uani 0.20 1 d P B 2
C33B C 1.1465(12) 0.5052(9) 0.2190(8) 0.059(4) Uani 0.20 1 d P B 2
H33D H 1.1555 0.5223 0.1635 0.089 Uiso 0.20 1 calc PR B 2
H33E H 1.1079 0.5509 0.2480 0.089 Uiso 0.20 1 calc PR B 2
H33F H 1.0908 0.4558 0.2197 0.089 Uiso 0.20 1 calc PR B 2
C32B C 1.3586(19) 0.5813(12) 0.2582(14) 0.075(7) Uani 0.20 1 d P B 2
H32D H 1.4346 0.5870 0.2960 0.113 Uiso 0.20 1 calc PR B 2
H32E H 1.2927 0.6219 0.2714 0.113 Uiso 0.20 1 calc PR B 2
H32F H 1.3834 0.5916 0.2038 0.113 Uiso 0.20 1 calc PR B 2
S1C S 1.4459(6) 0.5661(4) 0.0627(4) 0.0448(14) Uani 0.10 1 d P . 3
O1C O 1.3080(12) 0.5584(7) 0.0741(8) 0.0259(5) Uani 0.10 1 d P C 3
C32C C 1.509(2) 0.4630(16) 0.0501(14) 0.040(5) Uani 0.10 1 d P . 3
C33C C 1.445(3) 0.593(2) -0.0424(18) 0.070(10) Uani 0.10 1 d P . 3

loop_
_atom_site_aniso_label
_atom_site_aniso_U_11
_atom_site_aniso_U_22
_atom_site_aniso_U_33
_atom_site_aniso_U_23
_atom_site_aniso_U_13
_atom_site_aniso_U_12
N1 0.0205(8) 0.0162(7) 0.0183(8) 0.0003(6) 0.0029(6) 0.0005(6)
N2 0.0251(8) 0.0130(7) 0.0189(8) 0.0017(6) 0.0045(6) 0.0017(6)
N4 0.0201(8) 0.0176(7) 0.0224(8) -0.0052(6) 0.0037(6) -0.0028(6)
N3 0.0175(8) 0.0167(7) 0.0268(8) -0.0054(6) 0.0032(6) 0.0003(6)
C6 0.0157(8) 0.0194(9) 0.0166(9) -0.0010(7) -0.0023(7) -0.0008(7)
C24 0.0222(9) 0.0151(8) 0.0147(8) 0.0001(6) 0.0045(7) -0.0007(7)
C22 0.0215(9) 0.0136(8) 0.0180(9) -0.0015(6) 0.0042(7) -0.0007(7)
C7 0.0164(8) 0.0144(8) 0.0166(9) -0.0018(6) -0.0011(7) -0.0009(6)
C1 0.0164(9) 0.0186(9) 0.0200(9) -0.0012(7) -0.0012(7) 0.0013(7)
C25 0.0239(9) 0.0125(8) 0.0193(9) 0.0011(7) 0.0003(7) -0.0030(7)
C21 0.0208(9) 0.0172(9) 0.0184(9) -0.0006(7) 0.0031(7) -0.0022(7)
C23 0.0196(9) 0.0141(8) 0.0143(8) 0.0001(6) 0.0024(7) -0.0010(6)
C8 0.0166(9) 0.0146(8) 0.0175(9) -0.0016(6) -0.0009(7) -0.0017(6)
C9 0.0189(9) 0.0151(8) 0.0199(9) -0.0032(7) 0.0028(7) 0.0002(7)
C20 0.0257(10) 0.0171(9) 0.0288(10) -0.0016(7) -0.0001(8) 0.0011(7)
C16 0.0222(10) 0.0183(9) 0.0303(10) -0.0023(7) -0.0006(8) 0.0015(7)
C10 0.0298(10) 0.0153(8) 0.0236(10) 0.0021(7) 0.0082(8) 0.0054(7)
C27 0.0257(10) 0.0207(9) 0.0219(9) -0.0022(7) 0.0007(8) -0.0023(7)
C31 0.0303(10) 0.0202(9) 0.0207(9) -0.0017(7) 0.0001(8) -0.0026(7)
C18 0.0235(10) 0.0251(10) 0.0246(10) -0.0004(7) -0.0021(8) -0.0065(7)
C5 0.0327(11) 0.0197(9) 0.0188(9) -0.0002(7) 0.0052(8) 0.0035(7)
C2 0.0215(9) 0.0291(10) 0.0176(9) -0.0011(7) 0.0028(7) 0.0026(7)
C17 0.0271(10) 0.0175(9) 0.0318(11) -0.0053(8) -0.0001(8) -0.0021(7)
C3 0.0338(11) 0.0281(10) 0.0195(9) 0.0054(8) 0.0036(8) -0.0036(8)
C15 0.0405(12) 0.0216(9) 0.0236(10) 0.0011(7) 0.0043(8) -0.0023(8)
C19 0.0226(10) 0.0252(10) 0.0310(11) 0.0023(8) -0.0034(8) 0.0010(8)
C4 0.0426(12) 0.0186(9) 0.0237(10) 0.0033(7) 0.0032(9) 0.0016(8)
C30 0.0400(12) 0.0297(11) 0.0230(10) -0.0033(8) -0.0062(9) -0.0044(9)
C29 0.0291(11) 0.0374(12) 0.0372(12) -0.0017(9) -0.0115(9) -0.0058(9)
C28 0.0226(10) 0.0357(11) 0.0373(12) -0.0017(9) 0.0006(9) -0.0017(8)
C14 0.0594(15) 0.0300(11) 0.0238(11) -0.0052(8) 0.0074(10) -0.0006(10)
C11 0.0553(14) 0.0213(10) 0.0318(11) -0.0066(8) 0.0187(10) -0.0061(9)
C13 0.0651(16) 0.0294(11) 0.0265(11) 0.0038(9) 0.0203(11) 0.0051(10)
C12 0.0713(17) 0.0252(11) 0.0389(13) -0.0027(9) 0.0288(12) -0.0100(10)
S1A 0.0209(3) 0.0174(3) 0.0274(4) -0.0024(2) -0.0002(3) 0.0062(2)
O1A 0.0260(11) 0.0189(8) 0.0322(13) -0.0030(10) -0.0025(10) 0.0099(7)
C33A 0.045(2) 0.0373(19) 0.078(3) 0.0125(18) 0.0184(19) -0.0079(15)
C32A 0.074(4) 0.053(4) 0.036(2) -0.018(2) 0.000(2) 0.022(2)
S1B 0.065(2) 0.0307(17) 0.079(3) -0.0276(16) -0.0425(19) 0.0351(15)
O1B 0.0260(11) 0.0189(8) 0.0322(13) -0.0030(10) -0.0025(10) 0.0099(7)
C33B 0.041(7) 0.077(9) 0.062(8) 0.016(7) 0.019(6) 0.043(7)
C32B 0.059(12) 0.047(11) 0.112(16) -0.022(10) -0.046(11) 0.008(8)
S1C 0.041(3) 0.046(3) 0.047(4) 0.011(3) 0.000(3) 0.001(3)
O1C 0.0260(11) 0.0189(8) 0.0322(13) -0.0030(10) -0.0025(10) 0.0099(7)
C32C 0.038(13) 0.042(14) 0.041(13) 0.016(10) 0.010(10) 0.012(11)
C33C 0.061(18) 0.08(2) 0.07(2) 0.061(17) 0.039(16) 0.025(16)

loop_
_atom_type_symbol
_atom_type_description
_atom_type_scat_dispersion_real
_atom_type_scat_dispersion_imag
_atom_type_scat_source
C C 0.0033 0.0016 'International Tables Vol C Tables 4.2.6.8 and 6.1.1.4'
H H 0.0000 0.0000 'International Tables Vol C Tables 4.2.6.8 and 6.1.1.4'
N N 0.0061 0.0033 'International Tables Vol C Tables 4.2.6.8 and 6.1.1.4'
O O 0.0106 0.0060 'International Tables Vol C Tables 4.2.6.8 and 6.1.1.4'
S S 0.1246 0.1234 'International Tables Vol C Tables 4.2.6.8 and 6.1.1.4'

loop_
_geom_angle_atom_site_label_1
_geom_angle_atom_site_label_2
_geom_angle_atom_site_label_3
_geom_angle
_geom_angle_site_symmetry_1
_geom_angle_site_symmetry_3
C7 N1 N2 105.08(13) . .
N1 N2 C9 112.88(13) . .
N1 N2 H2A 123.6 . .
C9 N2 H2A 123.6 . .
C24 N4 N3 105.06(13) . .
N4 N3 C22 112.78(14) . .
N4 N3 H3A 123.6 . .
C22 N3 H3A 123.6 . .
C5 C6 C1 117.67(16) . .
C5 C6 C7 122.23(15) . .
C1 C6 C7 120.00(15) . .
N4 C24 C23 111.07(15) . .
N4 C24 C25 120.30(15) . .
C23 C24 C25 128.61(15) . .
N3 C22 C23 106.06(14) . .
N3 C22 C21 121.43(15) . .
C23 C22 C21 132.51(15) . .
N1 C7 C8 110.43(14) . .
N1 C7 C6 118.89(15) . .
C8 C7 C6 130.60(15) . .
C2 C1 C6 121.38(16) . .
C2 C1 H1 119.3 . .
C6 C1 H1 119.3 . .
C27 C25 C31 119.05(16) . .
C27 C25 C24 121.42(16) . .
C31 C25 C24 119.52(16) . .
C20 C21 C16 118.08(16) . .
C20 C21 C22 120.52(15) . .
C16 C21 C22 121.39(16) . .
C22 C23 C24 105.03(14) . .
C22 C23 C8 128.24(15) . .
C24 C23 C8 126.53(15) . .
C9 C8 C7 105.03(14) . .
C9 C8 C23 123.54(15) . .
C7 C8 C23 131.24(15) . .
N2 C9 C8 106.56(15) . .
N2 C9 C10 121.29(15) . .
C8 C9 C10 132.14(15) . .
C19 C20 C21 120.92(17) . .
C19 C20 H20 119.5 . .
C21 C20 H20 119.5 . .
C17 C16 C21 120.57(17) . .
C17 C16 H16 119.7 . .
C21 C16 H16 119.7 . .
C15 C10 C11 119.06(17) . .
C15 C10 C9 120.73(16) . .
C11 C10 C9 120.16(16) . .
C28 C27 C25 120.40(17) . .
C28 C27 H27 119.8 . .
C25 C27 H27 119.8 . .
C30 C31 C25 120.27(18) . .
C30 C31 H31 119.9 . .
C25 C31 H31 119.9 . .
C17 C18 C19 119.32(17) . .
C17 C18 H18 120.3 . .
C19 C18 H18 120.3 . .
C4 C5 C6 120.68(17) . .
C4 C5 H5 119.7 . .
C6 C5 H5 119.7 . .
C1 C2 C3 120.48(17) . .
C1 C2 H2 119.8 . .
C3 C2 H2 119.8 . .
C18 C17 C16 120.82(17) . .
C18 C17 H17 119.6 . .
C16 C17 H17 119.6 . .
C4 C3 C2 118.85(17) . .
C4 C3 H3 120.6 . .
C2 C3 H3 120.6 . .
C10 C15 C14 120.30(18) . .
C10 C15 H15 119.8 . .
C14 C15 H15 119.8 . .
C18 C19 C20 120.27(17) . .
C18 C19 H19 119.9 . .
C20 C19 H19 119.9 . .
C3 C4 C5 120.91(17) . .
C3 C4 H4 119.5 . .
C5 C4 H4 119.5 . .
C29 C30 C31 120.21(18) . .
C29 C30 H30 119.9 . .
C31 C30 H30 119.9 . .
C30 C29 C28 120.10(19) . .
C30 C29 H29 119.9 . .
C28 C29 H29 119.9 . .
C29 C28 C27 119.95(19) . .
C29 C28 H28 120.0 . .
C27 C28 H28 120.0 . .
C13 C14 C15 120.37(19) . .
C13 C14 H14 119.8 . .
C15 C14 H14 119.8 . .
C12 C11 C10 120.24(19) . .
C12 C11 H11 119.9 . .
C10 C11 H11 119.9 . .
C14 C13 C12 119.89(19) . .
C14 C13 H13 120.1 . .
C12 C13 H13 120.1 . .
C13 C12 C11 120.0(2) . .
C13 C12 H12 120.0 . .
C11 C12 H12 120.0 . .
O1A S1A C33A 106.27(15) . .
O1A S1A C32A 106.22(18) . .
C33A S1A C32A 98.0(2) . .
O1B S1B C32B 112.3(9) . .
O1B S1B C33B 102.6(6) . .
C32B S1B C33B 95.7(8) . .
S1B C33B H33D 109.5 . .
S1B C33B H33E 109.5 . .
H33D C33B H33E 109.5 . .
S1B C33B H33F 109.5 . .
H33D C33B H33F 109.5 . .
H33E C33B H33F 109.5 . .
S1B C32B H32D 109.5 . .
S1B C32B H32E 109.5 . .
H32D C32B H32E 109.5 . .
S1B C32B H32F 109.5 . .
H32D C32B H32F 109.5 . .
H32E C32B H32F 109.5 . .
O1C S1C C32C 107.7(9) . .
O1C S1C C33C 102.0(11) . .
C32C S1C C33C 94.6(14) . .
O1C S1C C32C 113.3(9) . 3_865
C32C S1C C32C 64.5(12) . 3_865
C33C S1C C32C 30.4(11) . 3_865
C33C C32C S1C 173(3) 3_865 .
C33C C32C S1C 63(2) 3_865 3_865
S1C C32C S1C 115.5(12) . 3_865
C32C C33C S1C 87(2) 3_865 .

loop_
_geom_bond_atom_site_label_1
_geom_bond_atom_site_label_2
_geom_bond_distance
_geom_bond_site_symmetry_2
N1 C7 1.341(2) .
N1 N2 1.349(2) .
N2 C9 1.352(2) .
N2 H2A 0.8800 .
N4 C24 1.338(2) .
N4 N3 1.349(2) .
N3 C22 1.356(2) .
N3 H3A 0.8800 .
C6 C5 1.398(2) .
C6 C1 1.399(2) .
C6 C7 1.478(2) .
C24 C23 1.409(2) .
C24 C25 1.475(2) .
C22 C23 1.391(2) .
C22 C21 1.475(2) .
C7 C8 1.424(2) .
C1 C2 1.382(2) .
C1 H1 0.9500 .
C25 C27 1.396(3) .
C25 C31 1.396(2) .
C21 C20 1.397(3) .
C21 C16 1.400(2) .
C23 C8 1.480(2) .
C8 C9 1.379(2) .
C9 C10 1.471(2) .
C20 C19 1.387(3) .
C20 H20 0.9500 .
C16 C17 1.383(3) .
C16 H16 0.9500 .
C10 C15 1.384(3) .
C10 C11 1.397(3) .
C27 C28 1.388(3) .
C27 H27 0.9500 .
C31 C30 1.386(3) .
C31 H31 0.9500 .
C18 C17 1.382(3) .
C18 C19 1.386(3) .
C18 H18 0.9500 .
C5 C4 1.389(3) .
C5 H5 0.9500 .
C2 C3 1.388(3) .
C2 H2 0.9500 .
C17 H17 0.9500 .
C3 C4 1.385(3) .
C3 H3 0.9500 .
C15 C14 1.387(3) .
C15 H15 0.9500 .
C19 H19 0.9500 .
C4 H4 0.9500 .
C30 C29 1.385(3) .
C30 H30 0.9500 .
C29 C28 1.385(3) .
C29 H29 0.9500 .
C28 H28 0.9500 .
C14 C13 1.378(3) .
C14 H14 0.9500 .
C11 C12 1.387(3) .
C11 H11 0.9500 .
C13 C12 1.382(3) .
C13 H13 0.9500 .
C12 H12 0.9500 .
S1A O1A 1.490(2) .
S1A C33A 1.768(3) .
S1A C32A 1.773(4) .
C33A H33A 0.9800 .
C33A H33B 0.9800 .
C33A H33C 0.9800 .
C32A H32A 0.9800 .
C32A H32B 0.9800 .
C32A H32C 0.9800 .
S1B O1B 1.526(9) .
S1B C32B 1.725(19) .
S1B C33B 1.726(12) .
C33B H33D 0.9800 .
C33B H33E 0.9800 .
C33B H33F 0.9800 .
C32B H32D 0.9800 .
C32B H32E 0.9800 .
C32B H32F 0.9800 .
S1C O1C 1.461(15) .
S1C C32C 1.79(3) .
S1C C33C 1.82(3) .
S1C C32C 2.04(2) 3_865
C32C C33C 1.03(4) 3_865
C32C S1C 2.04(2) 3_865
C33C C32C 1.03(4) 3_865

loop_
_geom_hbond_atom_site_label_D
_geom_hbond_atom_site_label_H
_geom_hbond_atom_site_label_A
_geom_hbond_distance_DH
_geom_hbond_distance_HA
_geom_hbond_distance_DA
_geom_hbond_angle_DHA
_geom_hbond_site_symmetry_A
N3 H3A O1B 0.88 1.78 2.614(8) 157.2 1_455
N3 H3A O1A 0.88 1.99 2.845(2) 163.4 1_455
N2 H2A N4 0.88 2.05 2.932(2) 176.4 2_645

loop_
_geom_torsion_atom_site_label_1
_geom_torsion_atom_site_label_2
_geom_torsion_atom_site_label_3
_geom_torsion_atom_site_label_4
_geom_torsion
_geom_torsion_site_symmetry_1
_geom_torsion_site_symmetry_4
C7 N1 N2 C9 -0.92(19) . .
C24 N4 N3 C22 0.50(19) . .
N3 N4 C24 C23 0.00(19) . .
N3 N4 C24 C25 -178.58(14) . .
N4 N3 C22 C23 -0.79(19) . .
N4 N3 C22 C21 178.74(15) . .
N2 N1 C7 C8 0.15(18) . .
N2 N1 C7 C6 177.13(14) . .
C5 C6 C7 N1 -170.62(16) . .
C1 C6 C7 N1 5.8(2) . .
C5 C6 C7 C8 5.7(3) . .
C1 C6 C7 C8 -177.96(17) . .
C5 C6 C1 C2 1.6(3) . .
C7 C6 C1 C2 -174.93(16) . .
N4 C24 C25 C27 -137.04(17) . .
C23 C24 C25 C27 44.7(3) . .
N4 C24 C25 C31 41.8(2) . .
C23 C24 C25 C31 -136.52(18) . .
N3 C22 C21 C20 12.1(3) . .
C23 C22 C21 C20 -168.55(18) . .
N3 C22 C21 C16 -167.49(16) . .
C23 C22 C21 C16 11.9(3) . .
N3 C22 C23 C24 0.72(18) . .
C21 C22 C23 C24 -178.72(17) . .
N3 C22 C23 C8 175.65(16) . .
C21 C22 C23 C8 -3.8(3) . .
N4 C24 C23 C22 -0.46(19) . .
C25 C24 C23 C22 177.97(16) . .
N4 C24 C23 C8 -175.51(15) . .
C25 C24 C23 C8 2.9(3) . .
N1 C7 C8 C9 0.62(19) . .
C6 C7 C8 C9 -175.90(17) . .
N1 C7 C8 C23 -174.37(16) . .
C6 C7 C8 C23 9.1(3) . .
C22 C23 C8 C9 -87.2(2) . .
C24 C23 C8 C9 86.7(2) . .
C22 C23 C8 C7 87.0(2) . .
C24 C23 C8 C7 -99.1(2) . .
N1 N2 C9 C8 1.32(19) . .
N1 N2 C9 C10 -177.83(15) . .
C7 C8 C9 N2 -1.12(18) . .
C23 C8 C9 N2 174.36(15) . .
C7 C8 C9 C10 177.90(18) . .
C23 C8 C9 C10 -6.6(3) . .
C16 C21 C20 C19 -0.5(3) . .
C22 C21 C20 C19 179.89(17) . .
C20 C21 C16 C17 1.1(3) . .
C22 C21 C16 C17 -179.36(17) . .
N2 C9 C10 C15 125.64(19) . .
C8 C9 C10 C15 -53.3(3) . .
N2 C9 C10 C11 -51.8(3) . .
C8 C9 C10 C11 129.3(2) . .
C31 C25 C27 C28 -1.3(3) . .
C24 C25 C27 C28 177.55(16) . .
C27 C25 C31 C30 0.4(3) . .
C24 C25 C31 C30 -178.48(16) . .
C1 C6 C5 C4 -1.8(3) . .
C7 C6 C5 C4 174.68(17) . .
C6 C1 C2 C3 -0.1(3) . .
C19 C18 C17 C16 -0.4(3) . .
C21 C16 C17 C18 -0.6(3) . .
C1 C2 C3 C4 -1.3(3) . .
C11 C10 C15 C14 2.6(3) . .
C9 C10 C15 C14 -174.85(18) . .
C17 C18 C19 C20 0.9(3) . .
C21 C20 C19 C18 -0.4(3) . .
C2 C3 C4 C5 1.1(3) . .
C6 C5 C4 C3 0.4(3) . .
C25 C31 C30 C29 0.7(3) . .
C31 C30 C29 C28 -0.8(3) . .
C30 C29 C28 C27 -0.1(3) . .
C25 C27 C28 C29 1.1(3) . .
C10 C15 C14 C13 -0.1(3) . .
C15 C10 C11 C12 -2.8(3) . .
C9 C10 C11 C12 174.7(2) . .
C15 C14 C13 C12 -2.2(4) . .
C14 C13 C12 C11 2.0(4) . .
C10 C11 C12 C13 0.5(4) . .
O1C S1C C32C C33C -178(100) . 3_865
C33C S1C C32C C33C 77(24) . 3_865
C32C S1C C32C C33C 74(23) 3_865 3_865
O1C S1C C32C S1C 107.9(12) . 3_865
C33C S1C C32C S1C 3.7(16) . 3_865
C32C S1C C32C S1C 0.000(1) 3_865 3_865
O1C S1C C33C C32C -116(2) . 3_865
C32C S1C C33C C32C -7(3) . 3_865
